data_4118881
loop_
_publ_author_name
'Hong-Ling Cai'
'Yi Zhang'
'Da-Wei Fu'
'Wen Zhang'
'Tao Liu'
'Hirofumi Yoshikawa'
'Kunio Awaga'
'Ren-Gen Xiong'

_publ_section_title
;
 Above-Room-Temperature Magnetodielectric Coupling in a Possible
 Molecule-Based Multiferroic: Triethylmethylammonium
 Tetrabromoferrate(III)
;
_journal_name_full 'Journal of the American Chemical Society'
_journal_page_first 18487
_journal_page_last 18490
_journal_paper_doi 10.1021/ja3073319
_journal_volume 134
_journal_year 2012
_chemical_formula_sum 'C7 H18 Br4 Fe N'
_chemical_formula_weight 491.71
_chemical_name_systematic
; 
 ? 
;
_space_group_IT_number 186
_symmetry_space_group_name_Hall 'P 6c -2c'
_symmetry_space_group_name_H-M 'P 63 m c'
_atom_sites_solution_hydrogens geom
_atom_sites_solution_primary direct
_atom_sites_solution_secondary difmap
_audit_creation_method SHELXL-97
_cell_angle_alpha 90.00
_cell_angle_beta 90.00
_cell_angle_gamma 120.00
_cell_formula_units_Z 2
_cell_length_a 8.265(9)
_cell_length_b 8.265(9)
_cell_length_c 13.539(19)
_cell_measurement_reflns_used 542
_cell_measurement_temperature 293(2)
_cell_measurement_theta_max 27.5
_cell_measurement_theta_min 2.5
_cell_volume 800.9(17)
_computing_structure_refinement 'SHELXL-97 (Sheldrick, 1997)'
_computing_structure_solution 'SHELXS-97 (Sheldrick, 1990)'
_diffrn_ambient_temperature 293(2)
_diffrn_measured_fraction_theta_full 1.000
_diffrn_measured_fraction_theta_max 1.000
_diffrn_radiation_monochromator graphite
_diffrn_radiation_source 'fine-focus sealed tube'
_diffrn_radiation_type MoK\a
_diffrn_radiation_wavelength 0.71073
_diffrn_reflns_av_R_equivalents 0.0840
_diffrn_reflns_av_sigmaI/netI 0.0421
_diffrn_reflns_limit_h_max 9
_diffrn_reflns_limit_h_min -9
_diffrn_reflns_limit_k_max 9
_diffrn_reflns_limit_k_min -9
_diffrn_reflns_limit_l_max 15
_diffrn_reflns_limit_l_min -15
_diffrn_reflns_number 6406
_diffrn_reflns_theta_full 24.45
_diffrn_reflns_theta_max 24.45
_diffrn_reflns_theta_min 2.85
_exptl_absorpt_coefficient_mu 10.888
_exptl_absorpt_correction_T_max 1.0
_exptl_absorpt_correction_T_min 0.9
_exptl_absorpt_correction_type multi-scan
_exptl_absorpt_process_details crystalclear
_exptl_crystal_colour blue
_exptl_crystal_density_diffrn 2.039
_exptl_crystal_description block
_exptl_crystal_F_000 466
_exptl_crystal_size_max 0.3
_exptl_crystal_size_mid 0.1
_exptl_crystal_size_min 0.1
_refine_diff_density_max 1.356
_refine_diff_density_min -0.579
_refine_diff_density_rms 0.172
_refine_ls_abs_structure_details 'Flack H D (1983), Acta Cryst. A39, 876-881'
_refine_ls_abs_structure_Flack 0.15(7)
_refine_ls_extinction_coef 0.0263(15)
_refine_ls_extinction_expression Fc^*^=kFc[1+0.001xFc^2^\l^3^/sin(2\q)]^-1/4^
_refine_ls_extinction_method SHELXL
_refine_ls_goodness_of_fit_ref 1.103
_refine_ls_hydrogen_treatment constr
_refine_ls_matrix_type full
_refine_ls_number_parameters 27
_refine_ls_number_reflns 548
_refine_ls_number_restraints 1
_refine_ls_restrained_S_all 1.102
_refine_ls_R_factor_all 0.0738
_refine_ls_R_factor_gt 0.0648
_refine_ls_shift/su_max 0.006
_refine_ls_shift/su_mean 0.002
_refine_ls_structure_factor_coef Fsqd
_refine_ls_weighting_details 'calc w=1/[\s^2^(Fo^2^)+(0.1174P)^2^+0.0000P] where P=(Fo^2^+2Fc^2^)/3'
_refine_ls_weighting_scheme calc
_refine_ls_wR_factor_gt 0.1638
_refine_ls_wR_factor_ref 0.1724
_reflns_number_gt 468
_reflns_number_total 548
_reflns_threshold_expression >2sigma(I)
_cod_data_source_file ja3073319_si_005.cif
_cod_data_source_block 1
_cod_database_code 4118881

loop_
_symmetry_equiv_pos_as_xyz
'x, y, z'
'x-y, x, z+1/2'
'-y, x-y, z'
'-x, -y, z+1/2'
'-x+y, -x, z'
'y, -x+y, z+1/2'
'y, x, z+1/2'
'-x+y, y, z'
'-x, -x+y, z+1/2'
'-y, -x, z'
'x-y, -y, z+1/2'
'x, x-y, z'

loop_
_atom_site_label
_atom_site_type_symbol
_atom_site_fract_x
_atom_site_fract_y
_atom_site_fract_z
_atom_site_U_iso_or_equiv
_atom_site_adp_type
_atom_site_occupancy
_atom_site_symmetry_multiplicity
_atom_site_calc_flag
_atom_site_refinement_flags
N1 N -0.3333 -0.6667 0.7783(10) 0.0864(16) Uani 1 6 d S
C1 C -0.1334(16) -0.4928(19) 0.7788(13) 0.0864(16) Uani 0.333 1 d P
H1A H -0.0852 -0.4798 0.8446 0.104 Uiso 0.355 1 d PR
H1B H -0.1408 -0.3831 0.7638 0.104 Uiso 0.355 1 d PR
C2 C 0.002(2) -0.4991(12) 0.7237(8) 0.0864(16) Uani 0.67 2 d SP
H2A H 0.1231 -0.3928 0.7286 0.130 Uiso 0.365 1 d PR
H2B H 0.0112 -0.6108 0.7392 0.130 Uiso 0.365 1 d PR
H2C H -0.0448 -0.5225 0.6577 0.130 Uiso 0.72 2 d SPR
C3 C -0.2737(8) -0.7263(8) 0.8597(8) 0.0864(16) Uani 0.67 2 d SP
H3A H -0.1403 -0.6729 0.8576 0.104 Uiso 0.35 1 d PR
H3B H -0.3287 -0.8613 0.8576 0.104 Uiso 0.35 1 d PR
C4 C -0.3333 -0.6667 0.9632(11) 0.102(4) Uani 1 6 d S
H4A H -0.2924 -0.7076 1.0194 0.152 Uiso 0.33 2 d SPR
H4B H -0.2772 -0.5544 0.9649 0.152 Uiso 0.33 2 d SPR
H4C H -0.4669 -0.7334 0.9649 0.152 Uiso 0.33 2 d SPR
Fe1 Fe 0.0000 0.0000 1.02345(8) 0.0476(3) Uani 1 6 d S
Br1 Br 0.0000 0.0000 1.19486(8) 0.0903(4) Uani 1 6 d S
Br2 Br 0.15374(5) -0.15374(5) 0.96794(8) 0.08911(19) Uani 1 2 d S

loop_
_atom_site_aniso_label
_atom_site_aniso_U_11
_atom_site_aniso_U_22
_atom_site_aniso_U_33
_atom_site_aniso_U_23
_atom_site_aniso_U_13
_atom_site_aniso_U_12
N1 0.0825(18) 0.0825(18) 0.094(4) 0.000 0.000 0.0412(9)
C1 0.0825(18) 0.0825(18) 0.094(4) 0.000 0.000 0.0412(9)
C2 0.0825(18) 0.0825(18) 0.094(4) 0.000 0.000 0.0412(9)
C3 0.0825(18) 0.0825(18) 0.094(4) 0.000 0.000 0.0412(9)
C4 0.117(6) 0.117(6) 0.072(7) 0.000 0.000 0.058(3)
Fe1 0.0547(3) 0.0547(3) 0.0335(6) 0.000 0.000 0.02734(17)
Br1 0.1102(6) 0.1102(6) 0.0505(7) 0.000 0.000 0.0551(3)
Br2 0.09972(16) 0.09972(16) 0.0838(4) -0.0063(2) 0.0063(2) 0.06181(19)

loop_
_atom_type_symbol
_atom_type_description
_atom_type_scat_dispersion_real
_atom_type_scat_dispersion_imag
_atom_type_scat_source
C C 0.0033 0.0016 'International Tables Vol C Tables 4.2.6.8 and 6.1.1.4'
Br Br -0.2901 2.4595 'International Tables Vol C Tables 4.2.6.8 and 6.1.1.4'
Fe Fe 0.3463 0.8444 'International Tables Vol C Tables 4.2.6.8 and 6.1.1.4'
N N 0.0061 0.0033 'International Tables Vol C Tables 4.2.6.8 and 6.1.1.4'
H H 0.0000 0.0000 'International Tables Vol C Tables 4.2.6.8 and 6.1.1.4'

loop_
_geom_angle_atom_site_label_1
_geom_angle_atom_site_label_2
_geom_angle_atom_site_label_3
_geom_angle
_geom_angle_site_symmetry_1
_geom_angle_site_symmetry_3
C3 N1 C3 64.1(9) . 3_445
C3 N1 C3 64.1(9) . 5_545
C3 N1 C3 64.1(9) 3_445 5_545
C3 N1 C1 60.5(8) . 12_545
C3 N1 C1 85.6(7) 3_445 12_545
C3 N1 C1 124.1(11) 5_545 12_545
C3 N1 C1 60.5(8) . 5_545
C3 N1 C1 124.1(11) 3_445 5_545
C3 N1 C1 85.6(7) 5_545 5_545
C1 N1 C1 73.8(13) 12_545 5_545
C3 N1 C1 85.6(7) . 10_445
C3 N1 C1 124.1(11) 3_445 10_445
C3 N1 C1 60.5(8) 5_545 10_445
C1 N1 C1 119.999(16) 12_545 10_445
C1 N1 C1 46.2(13) 5_545 10_445
C3 N1 C1 85.6(7) . .
C3 N1 C1 60.5(8) 3_445 .
C3 N1 C1 124.1(11) 5_545 .
C1 N1 C1 46.2(13) 12_545 .
C1 N1 C1 119.998(15) 5_545 .
C1 N1 C1 166.2(13) 10_445 .
C3 N1 C1 124.1(11) . 3_445
C3 N1 C1 85.6(7) 3_445 3_445
C3 N1 C1 60.5(8) 5_545 3_445
C1 N1 C1 166.2(13) 12_545 3_445
C1 N1 C1 120.00(2) 5_545 3_445
C1 N1 C1 73.8(13) 10_445 3_445
C1 N1 C1 119.998(18) . 3_445
C3 N1 C1 124.1(11) . 8
C3 N1 C1 60.5(8) 3_445 8
C3 N1 C1 85.6(7) 5_545 8
C1 N1 C1 120.00(2) 12_545 8
C1 N1 C1 166.2(13) 5_545 8
C1 N1 C1 119.998(15) 10_445 8
C1 N1 C1 73.8(13) . 8
C1 N1 C1 46.2(13) 3_445 8
C1 C1 C2 63.4(7) 12_545 .
C1 C1 C3 95.0(8) 12_545 3_445
C2 C1 C3 156.4(14) . 3_445
C1 C1 N1 66.9(6) 12_545 .
C2 C1 N1 118.3(13) . .
C3 C1 N1 54.4(7) 3_445 .
C1 C1 C1 120.000(11) 12_545 8
C2 C1 C1 146.9(9) . 8
C3 C1 C1 51.2(7) 3_445 8
N1 C1 C1 53.1(6) . 8
C1 C1 C3 47.7(6) 12_545 .
C2 C1 C3 110.6(11) . .
C3 C1 C3 47.2(8) 3_445 .
N1 C1 C3 43.8(6) . .
C1 C1 C3 84.4(5) 8 .
C1 C1 H1A 84.5 12_545 .
C2 C1 H1A 102.1 . .
C3 C1 H1A 64.4 3_445 .
N1 C1 H1A 107.3 . .
C1 C1 H1A 111.0 8 .
C3 C1 H1A 67.0 . .
C1 C1 H1B 167.4 12_545 .
C2 C1 H1B 111.1 . .
C3 C1 H1B 91.9 3_445 .
N1 C1 H1B 109.4 . .
C1 C1 H1B 57.6 8 .
C3 C1 H1B 138.1 . .
H1A C1 H1B 107.9 . .
C1 C2 C1 53.1(14) 12_545 .
C1 C2 H2A 142.0 12_545 .
C1 C2 H2A 115.6 . .
C1 C2 H2B 59.8 12_545 .
C1 C2 H2B 111.6 . .
H2A C2 H2B 108.1 . .
C1 C2 H2C 105.2 12_545 .
C1 C2 H2C 105.2 . .
H2A C2 H2C 112.7 . .
H2B C2 H2C 102.8 . .
N1 C3 C3 58.0(5) . 5_545
N1 C3 C3 58.0(5) . 3_445
C3 C3 C3 60.000(5) 5_545 3_445
N1 C3 C1 65.1(7) . 5_545
C3 C3 C1 85.0(8) 5_545 5_545
C3 C3 C1 122.7(7) 3_445 5_545
N1 C3 C1 65.1(7) . 12_545
C3 C3 C1 122.7(7) 5_545 12_545
C3 C3 C1 85.0(8) 3_445 12_545
C1 C3 C1 77.5(14) 5_545 12_545
N1 C3 C4 110.9(9) . .
C3 C3 C4 63.2(4) 5_545 .
C3 C3 C4 63.2(4) 3_445 .
C1 C3 C4 139.8(8) 5_545 .
C1 C3 C4 139.8(8) 12_545 .
N1 C3 C1 50.6(5) . 10_445
C3 C3 C1 47.7(6) 5_545 10_445
C3 C3 C1 95.6(5) 3_445 10_445
C1 C3 C1 37.3(11) 5_545 10_445
C1 C3 C1 99.6(11) 12_545 10_445
C4 C3 C1 107.1(7) . 10_445
N1 C3 C1 50.6(5) . .
C3 C3 C1 95.6(5) 5_545 .
C3 C3 C1 47.7(6) 3_445 .
C1 C3 C1 99.6(11) 5_545 .
C1 C3 C1 37.3(11) 12_545 .
C4 C3 C1 107.1(7) . .
C1 C3 C1 100.6(10) 10_445 .
N1 C3 H3A 110.0 . .
C3 C3 H3A 156.5 5_545 .
C3 C3 H3A 96.5 3_445 .
C1 C3 H3A 109.0 5_545 .
C1 C3 H3A 47.2 12_545 .
C4 C3 H3A 109.6 . .
C1 C3 H3A 143.1 10_445 .
C1 C3 H3A 64.2 . .
N1 C3 H3B 109.7 . .
C3 C3 H3B 96.1 5_545 .
C3 C3 H3B 156.0 3_445 .
C1 C3 H3B 47.1 5_545 .
C1 C3 H3B 109.3 12_545 .
C4 C3 H3B 109.3 . .
C1 C3 H3B 63.8 10_445 .
C1 C3 H3B 143.2 . .
H3A C3 H3B 107.3 . .
C3 C4 C3 53.6(8) . 5_545
C3 C4 C3 53.6(8) . 3_445
C3 C4 C3 53.6(8) 5_545 3_445
C3 C4 H4A 111.0 . .
C3 C4 H4A 146.6 5_545 .
C3 C4 H4A 146.6 3_445 .
C3 C4 H4B 106.5 . .
C3 C4 H4B 106.5 5_545 .
C3 C4 H4B 60.3 3_445 .
H4A C4 H4B 106.4 . .
C3 C4 H4C 106.3 . .
C3 C4 H4C 60.0 5_545 .
C3 C4 H4C 106.3 3_445 .
H4A C4 H4C 106.6 . .
H4B C4 H4C 119.9 . .
Br1 Fe1 Br2 108.85(5) . 5
Br1 Fe1 Br2 108.85(5) . .
Br2 Fe1 Br2 110.08(5) 5 .
Br1 Fe1 Br2 108.85(5) . 3
Br2 Fe1 Br2 110.08(5) 5 3
Br2 Fe1 Br2 110.08(5) . 3

loop_
_geom_bond_atom_site_label_1
_geom_bond_atom_site_label_2
_geom_bond_distance
_geom_bond_site_symmetry_2
N1 C3 1.394(15) .
N1 C3 1.394(15) 3_445
N1 C3 1.394(15) 5_545
N1 C1 1.556(11) 12_545
N1 C1 1.556(11) 5_545
N1 C1 1.556(11) 10_445
N1 C1 1.556(11) .
N1 C1 1.556(11) 3_445
N1 C1 1.556(11) 8
C1 C1 1.22(3) 12_545
C1 C2 1.37(2) .
C1 C3 1.492(17) 3_445
C1 C1 1.87(3) 8
C1 C3 2.008(16) .
C1 H1A 0.9601 .
C1 H1B 0.9600 .
C2 C1 1.37(2) 12_545
C2 H2A 0.9485 .
C2 H2B 0.9873 .
C2 H2C 0.9543 .
C3 C3 1.48(2) 5_545
C3 C3 1.48(2) 3_445
C3 C1 1.492(17) 5_545
C3 C1 1.492(17) 12_545
C3 C4 1.641(17) .
C3 C1 2.008(16) 10_445
C3 H3A 0.9614 .
C3 H3B 0.9719 .
C4 C3 1.641(17) 5_545
C4 C3 1.641(17) 3_445
C4 H4A 0.9601 .
C4 H4B 0.8042 .
C4 H4C 0.9560 .
Fe1 Br1 2.321(4) .
Fe1 Br2 2.326(3) 5
Fe1 Br2 2.326(2) .
Fe1 Br2 2.326(3) 3
